data_7105364
loop_
_publ_author_name
'Yashima, Masatomo'
'Yamada, Hiroki'
'Maeda, Kazuhiko'
'Domen, Kazunari'

_publ_section_title
;
 Experimental visualization of covalent bonds and structural disorder
 in a gallium zinc oxynitride photocatalyst (Ga(1-x)Zn(x))(N(1-x)O(x)):
 origin of visible light absorption.
;
_journal_issue 14
_journal_name_full 'Chemical communications (Cambridge, England)'
_journal_page_first 2379
_journal_page_last 2381
_journal_paper_doi 10.1039/b922008a
_journal_volume 46
_journal_year 2010
_space_group_IT_number 186
_symmetry_Int_Tables_number 186
_symmetry_space_group_name_Hall 'P 6c -2c'
_symmetry_space_group_name_H-M 'P 63 m c'
_cell_angle_alpha 90
_cell_angle_beta 90
_cell_angle_gamma 120
_cell_length_a 3.19868(3)
_cell_length_b 3.19868(3)
_cell_length_c 5.19278(5)
_cell_volume 46.0121(8)
_cod_data_source_file b922008a.txt
_cod_data_source_block GaZnNO
_cod_depositor_comments
;
  Replacing tag _atom_site_type_symbol with _atom_site_description, as
  site markers 'A' and 'M', placed as values of _atom_site_type_symbol
  are often mistaken for chemical types by the software.

  Andrius Merkys
  2016-02-02
;
_cod_database_code 7105364

loop_
_symmetry_equiv_pos_as_xyz
'x, y, z'
'-y, x-y, z'
'-x+y, -x, z'
'-x, -y, z+1/2'
'y, -x+y, z+1/2'
'x-y, x, z+1/2'
'-y, -x, z'
'-x+y, y, z'
'x, x-y, z'
'y, x, z+1/2'
'x-y, -y, z+1/2'
'-x, -x+y, z+1/2'

loop_
_atom_site_aniso_label
_atom_site_aniso_U_11
_atom_site_aniso_U_22
_atom_site_aniso_U_33
_atom_site_aniso_U_12
_atom_site_aniso_U_13
_atom_site_aniso_U_23
Ga 0.00648 0.00648 0.00648 0.00324 0.00000 0.00000
Zn 0.00648 0.00648 0.00648 0.00324 0.00000 0.00000
N1 0.00648 0.00648 0.00648 0.00324 0.00000 0.00000
O1 0.00648 0.00648 0.00648 0.00324 0.00000 0.00000
N2 0.00648 0.00648 0.00648 0.00324 0.00000 0.00000
O2 0.00648 0.00648 0.00648 0.00324 0.00000 0.00000

loop_
_atom_site_label
_atom_site_occupancy
_atom_site_fract_x
_atom_site_fract_y
_atom_site_fract_z
_atom_site_thermal_displace_type
_atom_site_B_iso_or_equiv
_atom_site_description
Ga 0.885 0.33333 0.66667 0.36267(96) Biso 0.512(16) M
Zn 0.115 0.33333 0.66667 0.36267(96) Biso 0.512(16) M
N1 0.531 0.33333 0.66667 0 Biso 0.512(16) A
O1 0.069 0.33333 0.66667 0 Biso 0.512(16) A
N2 0.354 0.33333 0.66667 0.76671(83) Biso 0.512(16) A
O2 0.046 0.33333 0.66667 0.76671(83) Biso 0.512(16) A
